data_9017918
loop_
_publ_author_name
'Westland, R. E.'

_publ_section_title
;
 New phases in the hydrous ferric sulfate system, a supporting argument that
 the mineral lausenite is of formula Fe2(SO4)3*5H2O and the crystal structure
 refinement and hydrogen bonding scheme of the minerals quenstedtite and romerite
;
_journal_name_full Master's
_journal_volume thesis
_journal_year 2012
_chemical_compound_source 'Alcaparossa, Chile'
_chemical_formula_sum 'Fe3 H28 O30 S4'
_chemical_name_mineral Romerite
_space_group_IT_number 2
_space_group_name_Hall '-P 1'
_space_group_name_H-M_alt 'P -1'
_symmetry_space_group_name_H-M 'P -1'
_cell_angle_alpha 89.72
_cell_angle_beta 100.79
_cell_angle_gamma 85.96
_cell_length_a 6.4274
_cell_length_b 15.2490
_cell_length_c 6.3464
_cell_formula_units_Z 1
_cell_volume 609.400
_database_code_amcsd 0021046
_exptl_crystal_density_diffrn 2.191
_cod_data_source_file inputs/fixed/split/20911.cif
_cod_data_source_block 20911
_cod_original_formula_sum 'Fe3 S4 O30 H28'
_cod_database_code 9017918

loop_
_space_group_symop_operation_xyz
x,y,z
-x,-y,-z

loop_
_atom_site_aniso_label
_atom_site_aniso_U_11
_atom_site_aniso_U_22
_atom_site_aniso_U_33
_atom_site_aniso_U_12
_atom_site_aniso_U_13
_atom_site_aniso_U_23
Fe(1) 0.01600 0.01600 0.01500 0.00200 0.00300 -0.00100
Fe(2) 0.01000 0.01300 0.01100 0.00000 0.00200 -0.00100
S(1) 0.01100 0.01400 0.01200 0.00100 0.00300 -0.00100
S(2) 0.00900 0.01300 0.01200 0.00000 0.00200 -0.00100
O(1) 0.01700 0.01600 0.02100 0.00000 0.00900 -0.00500
O(1W) 0.04000 0.02900 0.06700 -0.01300 0.03700 -0.02200
O(2) 0.02000 0.03200 0.01500 0.00500 0.00400 0.00600
O(2W) 0.01900 0.04500 0.02900 0.00200 0.00100 -0.01900
O(3) 0.01400 0.02200 0.01700 -0.00100 0.00100 0.00300
O(3W) 0.06600 0.03600 0.01800 0.03100 0.01900 0.01000
O(4) 0.02100 0.01700 0.03800 -0.00300 0.01100 -0.01100
O(4W) 0.01400 0.02400 0.01500 0.00300 0.00600 0.00200
O(5) 0.01200 0.02300 0.02100 -0.00200 -0.00100 -0.00600
O(5W) 0.01300 0.02100 0.01400 -0.00500 0.00000 0.00200
O(6) 0.01700 0.01800 0.02200 -0.00100 0.01000 -0.00400
O(6W) 0.01400 0.01800 0.02400 -0.00200 0.00700 -0.00800
O(7) 0.01700 0.01800 0.02500 0.00200 0.00900 0.00500
O(7W) 0.02000 0.02000 0.02100 0.00500 0.01200 0.00600
O(8) 0.01200 0.02300 0.01400 0.00300 0.00100 0.00200

loop_
_atom_site_label
_atom_site_fract_x
_atom_site_fract_y
_atom_site_fract_z
_atom_site_occupancy
_atom_site_U_iso_or_equiv
Fe(1) 0.00000 0.00000 0.00000 1.00000 0.01600
Fe(2) 0.34140 0.31970 0.59700 1.00000 0.01100
S(1) 0.59520 0.16740 0.36520 1.00000 0.01300
S(2) 0.76280 0.38640 0.90830 1.00000 0.01200
O(1) 0.43360 0.20730 0.48640 1.00000 0.01700
O(1W) 0.24600 0.05140 -0.13210 1.00000 0.04100
O(2) 0.58590 0.21940 0.16760 1.00000 0.02200
O(2W) 0.11340 0.04890 0.30900 1.00000 0.03100
O(3) 0.80950 0.16940 0.49740 1.00000 0.01800
O(3W) 0.18030 -0.11700 0.09060 1.00000 0.04000
O(4) 0.54110 0.07730 0.32180 1.00000 0.02400
O(4W) 0.25980 0.25390 0.84590 1.00000 0.01800
O(5) 0.62690 0.32840 0.75880 1.00000 0.01900
O(5W) 0.03640 0.30840 0.44590 1.00000 0.01600
O(6) 0.64210 0.42220 0.06560 1.00000 0.01800
O(6W) 0.22310 0.43520 0.70000 1.00000 0.01800
O(7) 0.82760 0.45680 0.78050 1.00000 0.02000
O(7W) 0.38240 0.38810 0.33900 1.00000 0.01900
O(8) 0.95040 0.33110 0.01390 1.00000 0.01600
H(1) 0.31800 0.02300 -0.18900 1.00000 0.05700
H(2A) 0.30900 0.05500 -0.01800 0.50000 0.05900
H(2B) 0.27200 0.09840 -0.14800 0.50000 0.05900
H(3) 0.23000 0.05700 0.34500 1.00000 0.05000
H(4) 0.05500 0.07400 0.38500 1.00000 0.05400
H(5) 0.18400 -0.13540 0.20000 1.00000 0.03900
H(6) 0.22900 -0.15200 0.02100 1.00000 0.04800
H(7) 0.35700 0.24020 0.95100 1.00000 0.04200
H(8) 0.16600 0.27420 0.88300 1.00000 0.03400
H(9) -0.02200 0.27220 0.47100 1.00000 0.02800
H(10) 0.01100 0.31840 0.31300 1.00000 0.02700
H(11) 0.27900 0.46800 0.76800 1.00000 0.04100
H(12) 0.09200 0.43970 0.71900 1.00000 0.04300
H(13) 0.33100 0.43400 0.30900 1.00000 0.04800
H(14) 0.47300 0.38020 0.26800 1.00000 0.03400

loop_
_cod_related_entry_id
_cod_related_entry_database
_cod_related_entry_code
1 AMCSD 0021046
2 Wikidata Q417331
